data_7207355
loop_
_publ_author_name
'Yuan, Gang'
'Shao, Kui-Zhan'
'Du, Dong-Ying'
'Wang, Xin-Long'
'Su, Zhong-Min'
'Ma, Jian-Fang'

_publ_section_title
;
 Secondary ligand-directed assembly of metal--organic coordination
 polymers based on a 2-(pyridin-4-yl)-1H-imidazole-4,5-dicarboxylic acid
 ligand: Syntheses, structures and photoluminescent properties
;
_journal_issue 5
_journal_name_full CrystEngComm
_journal_page_first 1865
_journal_paper_doi 10.1039/c1ce06178j
_journal_volume 14
_journal_year 2012
_chemical_formula_moiety 'C30 H18 Cd3 N6 O20, 2(H2O0.50)'
_chemical_formula_sum 'C30 H22 Cd3 N6 O21'
_chemical_formula_weight 1139.70
_chemical_name_systematic ?
_space_group_IT_number 2
_symmetry_cell_setting triclinic
_symmetry_space_group_name_Hall '-P 1'
_symmetry_space_group_name_H-M 'P -1'
_atom_sites_solution_hydrogens geom
_atom_sites_solution_primary direct
_atom_sites_solution_secondary difmap
_audit_creation_method SHELXL-97
_cell_angle_alpha 93.175(4)
_cell_angle_beta 100.408(3)
_cell_angle_gamma 113.747(8)
_cell_formula_units_Z 1
_cell_length_a 8.652(2)
_cell_length_b 9.105(6)
_cell_length_c 12.290(5)
_cell_measurement_reflns_used 1286
_cell_measurement_temperature 293(2)
_cell_measurement_theta_max 24.85
_cell_measurement_theta_min 3.52
_cell_volume 862.7(7)
_computing_cell_refinement 'Bruker SMART'
_computing_data_collection 'Bruker SMART'
_computing_data_reduction 'Bruker SMART'
_computing_molecular_graphics 'Bruker SHELXTL'
_computing_publication_material 'Bruker SHELXTL'
_computing_structure_refinement 'SHELXL-97 (Sheldrick, 1997)'
_computing_structure_solution 'SHELXS-97 (Sheldrick, 1990)'
_diffrn_ambient_temperature 293(2)
_diffrn_measured_fraction_theta_full 0.986
_diffrn_measured_fraction_theta_max 0.986
_diffrn_measurement_device_type 'Bruker Smart ApexII CCD'
_diffrn_measurement_method 'phi and omega scans'
_diffrn_radiation_monochromator graphite
_diffrn_radiation_source 'fine-focus sealed tube'
_diffrn_radiation_type MoK\a
_diffrn_radiation_wavelength 0.71069
_diffrn_reflns_av_R_equivalents 0.0170
_diffrn_reflns_av_sigmaI/netI 0.0412
_diffrn_reflns_limit_h_max 11
_diffrn_reflns_limit_h_min -10
_diffrn_reflns_limit_k_max 12
_diffrn_reflns_limit_k_min -11
_diffrn_reflns_limit_l_max 13
_diffrn_reflns_limit_l_min -16
_diffrn_reflns_number 5288
_diffrn_reflns_theta_full 25.00
_diffrn_reflns_theta_max 28.26
_diffrn_reflns_theta_min 1.70
_diffrn_standards_decay_% 0
_exptl_absorpt_coefficient_mu 1.935
_exptl_absorpt_correction_T_max 0.565
_exptl_absorpt_correction_T_min 0.450
_exptl_absorpt_correction_type multi-scan
_exptl_absorpt_process_details '(SADABS; Bruker, 2004)'
_exptl_crystal_colour light-yellow
_exptl_crystal_density_diffrn 2.186
_exptl_crystal_density_method 'not measured'
_exptl_crystal_description block
_exptl_crystal_F_000 552
_exptl_crystal_size_max 0.40
_exptl_crystal_size_mid 0.35
_exptl_crystal_size_min 0.30
_refine_diff_density_max 0.732
_refine_diff_density_min -0.695
_refine_diff_density_rms 0.131
_refine_ls_extinction_method none
_refine_ls_goodness_of_fit_ref 0.997
_refine_ls_hydrogen_treatment mixed
_refine_ls_matrix_type full
_refine_ls_number_parameters 293
_refine_ls_number_reflns 3004
_refine_ls_number_restraints 12
_refine_ls_restrained_S_all 0.998
_refine_ls_R_factor_all 0.0374
_refine_ls_R_factor_gt 0.0313
_refine_ls_shift/su_max 0.001
_refine_ls_shift/su_mean 0.000
_refine_ls_structure_factor_coef Fsqd
_refine_ls_weighting_details 'calc w=1/[\s^2^(Fo^2^)+(0.0584P)^2^+0.7954P] where P=(Fo^2^+2Fc^2^)/3'
_refine_ls_weighting_scheme calc
_refine_ls_wR_factor_gt 0.0872
_refine_ls_wR_factor_ref 0.0900
_reflns_number_gt 3255
_reflns_number_total 3839
_reflns_threshold_expression >2\s(I)
_cod_data_source_file c1ce06178j.txt
_cod_data_source_block 2
_cod_depositor_comments
;
The following automatic conversions were performed:

'_symmetry_cell_setting' value 'Triclinic' changed to 'triclinic'
according to /home/saulius/struct/CIF-dictionaries/cif_core.dic
dictionary named 'cif_core.dic' version 2.4.1 from 2010-06-29.

Automatic conversion script
Id: cif_fix_values 1715 2011-07-08 13:25:40Z adriana 
;
_cod_original_cell_volume 862.7(8)
_cod_database_code 7207355

loop_
_symmetry_equiv_pos_as_xyz
'x, y, z'
'-x, -y, -z'

loop_
_atom_site_label
_atom_site_type_symbol
_atom_site_fract_x
_atom_site_fract_y
_atom_site_fract_z
_atom_site_U_iso_or_equiv
_atom_site_adp_type
_atom_site_occupancy
_atom_site_symmetry_multiplicity
_atom_site_calc_flag
_atom_site_refinement_flags
Cd1 Cd 0.0000 0.0000 1.0000 0.02707(15) Uani 1 2 d S
Cd2 Cd 0.51622(4) 0.45830(4) 0.66688(2) 0.02065(13) Uani 1 1 d .
C1 C 0.4222(6) 0.5934(5) 0.8698(4) 0.0229(9) Uani 1 1 d .
C2 C 0.3377(6) 0.4165(5) 0.8670(3) 0.0185(9) Uani 1 1 d .
C3 C 0.2202(5) 0.3214(5) 0.9267(3) 0.0177(9) Uani 1 1 d .
C4 C 0.1459(6) 0.3670(5) 1.0139(4) 0.0244(10) Uani 1 1 d .
C5 C 0.2725(5) 0.1661(5) 0.8156(3) 0.0184(9) Uani 1 1 d .
C6 C 0.2651(6) 0.0170(5) 0.7548(3) 0.0192(9) Uani 1 1 d .
C7 C 0.3931(6) 0.0206(5) 0.7004(4) 0.0297(11) Uani 1 1 d .
H7 H 0.4854 0.1183 0.6988 0.036 Uiso 1 1 calc R
C8 C 0.3818(6) -0.1219(6) 0.6489(4) 0.0312(11) Uani 1 1 d .
H8 H 0.4680 -0.1206 0.6128 0.037 Uiso 1 1 calc R
C9 C 0.1214(7) -0.2685(6) 0.6988(4) 0.0314(11) Uani 1 1 d .
H9 H 0.0285 -0.3672 0.6972 0.038 Uiso 1 1 calc R
C10 C 0.1270(6) -0.1287(5) 0.7517(4) 0.0274(10) Uani 1 1 d .
H10 H 0.0376 -0.1327 0.7853 0.033 Uiso 1 1 calc R
C11 C 1.0839(5) 1.3334(5) 0.5877(3) 0.0198(9) Uani 1 1 d .
C12 C 1.0435(5) 1.1609(5) 0.5415(3) 0.0174(8) Uani 1 1 d .
C13 C 0.9015(5) 1.0347(5) 0.5646(3) 0.0186(9) Uani 1 1 d .
H13 H 0.8352 1.0582 0.6086 0.022 Uiso 1 1 calc R
C14 C 0.8568(5) 0.8746(5) 0.5235(3) 0.0176(9) Uani 1 1 d .
C15 C 0.7018(6) 0.7417(5) 0.5538(3) 0.0214(9) Uani 1 1 d .
N1 N 0.3692(5) 0.3163(4) 0.7966(3) 0.0199(8) Uani 1 1 d .
N2 N 0.1800(5) 0.1632(4) 0.8931(3) 0.0206(8) Uani 1 1 d .
N3 N 0.2490(5) -0.2627(4) 0.6497(3) 0.0281(9) Uani 1 1 d .
O1 O 0.5240(4) 0.6494(4) 0.8068(3) 0.0278(7) Uani 1 1 d .
O2 O 0.3887(5) 0.6828(4) 0.9365(3) 0.0337(8) Uani 1 1 d .
O1W O 0.7274(4) 0.3660(4) 0.7278(3) 0.0331(8) Uani 1 1 d D
O3 O 0.1918(4) 0.5189(4) 1.0453(3) 0.0305(8) Uani 1 1 d .
O2W O 0.2322(6) 0.0321(5) 1.1433(4) 0.0561(12) Uani 1 1 d D
O4 O 0.0433(5) 0.2606(4) 1.0565(3) 0.0335(8) Uani 1 1 d .
O3W O 0.4435(14) 0.9821(13) 0.0284(9) 0.073(3) Uani 0.50 1 d PU
O5 O 1.2332(4) 1.4424(3) 0.5882(3) 0.0242(7) Uani 1 1 d .
O6 O 0.9707(5) 1.3604(4) 0.6201(4) 0.0462(10) Uani 1 1 d .
O7 O 0.5531(4) 0.7042(4) 0.4950(3) 0.0278(7) Uani 1 1 d .
O8 O 0.7323(4) 0.6830(4) 0.6400(3) 0.0328(8) Uani 1 1 d .
H1A H 0.798(6) 0.358(8) 0.692(4) 0.06(2) Uiso 1 1 d D
H1B H 0.782(6) 0.405(7) 0.794(2) 0.06(2) Uiso 1 1 d D
H2A H 0.306(7) 0.129(3) 1.159(6) 0.08(3) Uiso 1 1 d D
H2B H 0.285(8) -0.021(7) 1.123(8) 0.11(4) Uiso 1 1 d D

loop_
_atom_site_aniso_label
_atom_site_aniso_U_11
_atom_site_aniso_U_22
_atom_site_aniso_U_33
_atom_site_aniso_U_23
_atom_site_aniso_U_13
_atom_site_aniso_U_12
Cd1 0.0318(3) 0.0154(2) 0.0313(3) 0.00457(19) 0.0155(2) 0.0034(2)
Cd2 0.0217(2) 0.01523(19) 0.02268(19) 0.00075(13) 0.01108(13) 0.00301(14)
C1 0.027(2) 0.016(2) 0.023(2) 0.0010(18) 0.0052(18) 0.0067(19)
C2 0.023(2) 0.014(2) 0.018(2) 0.0016(16) 0.0079(16) 0.0060(18)
C3 0.023(2) 0.013(2) 0.018(2) 0.0022(16) 0.0086(17) 0.0066(17)
C4 0.025(2) 0.019(2) 0.028(2) 0.0026(19) 0.0123(19) 0.006(2)
C5 0.024(2) 0.012(2) 0.018(2) 0.0023(16) 0.0069(17) 0.0053(18)
C6 0.026(2) 0.014(2) 0.019(2) 0.0022(16) 0.0055(17) 0.0102(18)
C7 0.029(3) 0.014(2) 0.044(3) 0.000(2) 0.013(2) 0.006(2)
C8 0.030(3) 0.026(3) 0.042(3) -0.002(2) 0.014(2) 0.015(2)
C9 0.040(3) 0.013(2) 0.034(3) -0.0015(19) 0.009(2) 0.004(2)
C10 0.033(3) 0.016(2) 0.031(2) 0.0019(19) 0.016(2) 0.005(2)
C11 0.024(2) 0.014(2) 0.022(2) 0.0009(17) 0.0107(17) 0.0064(19)
C12 0.017(2) 0.014(2) 0.018(2) -0.0002(16) 0.0053(16) 0.0035(17)
C13 0.022(2) 0.014(2) 0.023(2) 0.0010(17) 0.0094(17) 0.0078(18)
C14 0.020(2) 0.013(2) 0.018(2) 0.0029(16) 0.0066(16) 0.0050(17)
C15 0.030(3) 0.010(2) 0.022(2) -0.0035(17) 0.0137(19) 0.0039(18)
N1 0.023(2) 0.0142(18) 0.0228(18) 0.0006(14) 0.0088(15) 0.0076(16)
N2 0.022(2) 0.0119(18) 0.0259(19) 0.0021(15) 0.0103(15) 0.0038(15)
N3 0.036(2) 0.0175(19) 0.032(2) -0.0013(16) 0.0050(18) 0.0146(18)
O1 0.0347(19) 0.0146(15) 0.0291(17) -0.0002(13) 0.0159(14) 0.0019(14)
O2 0.051(2) 0.0131(16) 0.0402(19) 0.0017(14) 0.0275(17) 0.0102(15)
O1W 0.0288(19) 0.037(2) 0.035(2) 0.0006(16) 0.0127(16) 0.0139(17)
O3 0.044(2) 0.0163(16) 0.0344(18) -0.0010(14) 0.0213(15) 0.0114(15)
O2W 0.046(3) 0.026(2) 0.073(3) 0.007(2) -0.010(2) 0.001(2)
O4 0.046(2) 0.0184(16) 0.0394(19) 0.0051(14) 0.0311(17) 0.0071(15)
O3W 0.082(5) 0.058(4) 0.081(5) 0.002(4) 0.019(4) 0.030(4)
O5 0.0264(17) 0.0096(14) 0.0354(18) -0.0006(13) 0.0117(13) 0.0048(13)
O6 0.036(2) 0.0196(18) 0.084(3) -0.0086(18) 0.037(2) 0.0038(16)
O7 0.0188(17) 0.0244(17) 0.0363(18) -0.0082(14) 0.0106(14) 0.0049(14)
O8 0.0318(19) 0.0224(17) 0.0342(19) 0.0067(15) 0.0130(15) -0.0013(14)

loop_
_atom_type_symbol
_atom_type_description
_atom_type_scat_dispersion_real
_atom_type_scat_dispersion_imag
_atom_type_scat_source
C C 0.0033 0.0016 'International Tables Vol C Tables 4.2.6.8 and 6.1.1.4'
H H 0.0000 0.0000 'International Tables Vol C Tables 4.2.6.8 and 6.1.1.4'
N N 0.0061 0.0033 'International Tables Vol C Tables 4.2.6.8 and 6.1.1.4'
O O 0.0106 0.0060 'International Tables Vol C Tables 4.2.6.8 and 6.1.1.4'
Cd Cd -0.8075 1.2024 'International Tables Vol C Tables 4.2.6.8 and 6.1.1.4'

loop_
_geom_angle_atom_site_label_1
_geom_angle_atom_site_label_2
_geom_angle_atom_site_label_3
_geom_angle
_geom_angle_site_symmetry_1
_geom_angle_site_symmetry_3
O4 Cd1 O4 180.000(1) 2_557 .
O4 Cd1 O2W 89.02(15) 2_557 2_557
O4 Cd1 O2W 90.98(15) . 2_557
O4 Cd1 O2W 90.98(15) 2_557 .
O4 Cd1 O2W 89.02(15) . .
O2W Cd1 O2W 180.000(1) 2_557 .
O4 Cd1 N2 106.19(12) 2_557 .
O4 Cd1 N2 73.81(12) . .
O2W Cd1 N2 87.07(15) 2_557 .
O2W Cd1 N2 92.93(15) . .
O4 Cd1 N2 73.81(12) 2_557 2_557
O4 Cd1 N2 106.19(12) . 2_557
O2W Cd1 N2 92.93(15) 2_557 2_557
O2W Cd1 N2 87.07(15) . 2_557
N2 Cd1 N2 180.000(1) . 2_557
O8 Cd2 O7 102.05(12) . 2_666
O8 Cd2 O1W 86.35(14) . .
O7 Cd2 O1W 87.25(12) 2_666 .
O8 Cd2 N1 146.18(12) . .
O7 Cd2 N1 110.79(12) 2_666 .
O1W Cd2 N1 87.34(13) . .
O8 Cd2 O1 78.90(12) . .
O7 Cd2 O1 162.65(12) 2_666 .
O1W Cd2 O1 110.08(13) . .
N1 Cd2 O1 72.22(12) . .
O8 Cd2 O5 113.41(12) . 1_445
O7 Cd2 O5 78.98(11) 2_666 1_445
O1W Cd2 O5 157.77(12) . 1_445
N1 Cd2 O5 81.46(12) . 1_445
O1 Cd2 O5 84.74(11) . 1_445
O1 C1 O2 122.8(4) . .
O1 C1 C2 118.7(4) . .
O2 C1 C2 118.5(4) . .
N1 C2 C3 108.4(4) . .
N1 C2 C1 120.5(4) . .
C3 C2 C1 131.1(4) . .
N2 C3 C2 108.3(4) . .
N2 C3 C4 120.8(4) . .
C2 C3 C4 131.0(4) . .
O4 C4 O3 121.6(4) . .
O4 C4 C3 119.9(4) . .
O3 C4 C3 118.5(4) . .
N2 C5 N1 113.8(4) . .
N2 C5 C6 123.1(4) . .
N1 C5 C6 123.1(4) . .
C10 C6 C7 118.9(4) . .
C10 C6 C5 119.3(4) . .
C7 C6 C5 121.8(4) . .
C8 C7 C6 119.0(4) . .
C8 C7 H7 120.5 . .
C6 C7 H7 120.5 . .
N3 C8 C7 121.0(4) . .
N3 C8 H8 119.5 . .
C7 C8 H8 119.5 . .
N3 C9 C10 120.1(4) . .
N3 C9 H9 119.9 . .
C10 C9 H9 119.9 . .
C9 C10 C6 119.9(4) . .
C9 C10 H10 120.1 . .
C6 C10 H10 120.1 . .
O6 C11 O5 123.9(4) . .
O6 C11 C12 118.5(4) . .
O5 C11 C12 117.6(4) . .
C13 C12 C14 119.2(4) . 2_776
C13 C12 C11 118.8(4) . .
C14 C12 C11 122.0(4) 2_776 .
C12 C13 C14 121.4(4) . .
C12 C13 H13 119.3 . .
C14 C13 H13 119.3 . .
C13 C14 C12 119.4(4) . 2_776
C13 C14 C15 118.7(4) . .
C12 C14 C15 121.8(4) 2_776 .
O8 C15 O7 124.4(4) . .
O8 C15 C14 116.5(4) . .
O7 C15 C14 119.0(4) . .
C5 N1 C2 104.7(4) . .
C5 N1 Cd2 142.7(3) . .
C2 N1 Cd2 110.8(3) . .
C5 N2 C3 104.9(3) . .
C5 N2 Cd1 145.2(3) . .
C3 N2 Cd1 109.6(3) . .
C9 N3 C8 121.0(4) . .
C1 O1 Cd2 115.2(3) . .
Cd2 O1W H1A 126(4) . .
Cd2 O1W H1B 113(4) . .
H1A O1W H1B 108(3) . .
Cd1 O2W H2A 112(5) . .
Cd1 O2W H2B 110(6) . .
H2A O2W H2B 106(3) . .
C4 O4 Cd1 115.7(3) . .
C11 O5 Cd2 130.2(3) . 1_665
C15 O7 Cd2 115.9(3) . 2_666
C15 O8 Cd2 116.3(3) . .

loop_
_geom_bond_atom_site_label_1
_geom_bond_atom_site_label_2
_geom_bond_distance
_geom_bond_site_symmetry_2
Cd1 O4 2.294(3) 2_557
Cd1 O4 2.294(3) .
Cd1 O2W 2.327(4) 2_557
Cd1 O2W 2.327(4) .
Cd1 N2 2.335(4) .
Cd1 N2 2.335(4) 2_557
Cd2 O8 2.238(3) .
Cd2 O7 2.243(3) 2_666
Cd2 O1W 2.328(4) .
Cd2 N1 2.339(4) .
Cd2 O1 2.350(3) .
Cd2 O5 2.408(3) 1_445
C1 O1 1.250(6) .
C1 O2 1.274(6) .
C1 C2 1.471(6) .
C2 N1 1.361(5) .
C2 C3 1.398(6) .
C3 N2 1.358(5) .
C3 C4 1.466(6) .
C4 O4 1.238(5) .
C4 O3 1.289(5) .
C5 N2 1.344(5) .
C5 N1 1.345(5) .
C5 C6 1.486(6) .
C6 C10 1.375(6) .
C6 C7 1.383(6) .
C7 C8 1.371(6) .
C7 H7 0.9300 .
C8 N3 1.335(6) .
C8 H8 0.9300 .
C9 N3 1.336(6) .
C9 C10 1.376(6) .
C9 H9 0.9300 .
C10 H10 0.9300 .
C11 O6 1.225(5) .
C11 O5 1.272(5) .
C11 C12 1.516(6) .
C12 C13 1.391(6) .
C12 C14 1.390(6) 2_776
C13 C14 1.387(6) .
C13 H13 0.9300 .
C14 C12 1.390(6) 2_776
C14 C15 1.525(6) .
C15 O8 1.245(5) .
C15 O7 1.256(5) .
O1W H1A 0.839(19) .
O1W H1B 0.84(2) .
O2W H2A 0.84(2) .
O2W H2B 0.85(2) .
O3W O3W 1.25(2) 2_675
O5 Cd2 2.408(3) 1_665
O7 Cd2 2.243(3) 2_666

loop_
_geom_hbond_atom_site_label_D
_geom_hbond_atom_site_label_H
_geom_hbond_atom_site_label_A
_geom_hbond_distance_DH
_geom_hbond_distance_HA
_geom_hbond_distance_DA
_geom_hbond_angle_DHA
_geom_hbond_site_symmetry_A
O1W H1A O6 0.839(19) 1.86(2) 2.697(5) 174(6) 1_545
O1W H1B O3 0.84(2) 2.00(3) 2.782(5) 155(5) 2_667
O2W H2A O1 0.84(2) 1.92(2) 2.764(5) 179(7) 2_667

loop_
_geom_torsion_atom_site_label_1
_geom_torsion_atom_site_label_2
_geom_torsion_atom_site_label_3
_geom_torsion_atom_site_label_4
_geom_torsion
_geom_torsion_site_symmetry_1
_geom_torsion_site_symmetry_4
O1 C1 C2 N1 -0.4(6) . .
O2 C1 C2 N1 179.8(4) . .
O1 C1 C2 C3 -180.0(4) . .
O2 C1 C2 C3 0.2(7) . .
N1 C2 C3 N2 0.1(5) . .
C1 C2 C3 N2 179.7(4) . .
N1 C2 C3 C4 178.7(4) . .
C1 C2 C3 C4 -1.7(8) . .
N2 C3 C4 O4 -1.1(7) . .
C2 C3 C4 O4 -179.5(4) . .
N2 C3 C4 O3 178.0(4) . .
C2 C3 C4 O3 -0.4(7) . .
N2 C5 C6 C10 19.0(6) . .
N1 C5 C6 C10 -159.5(4) . .
N2 C5 C6 C7 -161.3(4) . .
N1 C5 C6 C7 20.2(7) . .
C10 C6 C7 C8 -2.5(7) . .
C5 C6 C7 C8 177.8(4) . .
C6 C7 C8 N3 0.7(8) . .
N3 C9 C10 C6 -0.6(7) . .
C7 C6 C10 C9 2.5(7) . .
C5 C6 C10 C9 -177.9(4) . .
O6 C11 C12 C13 -17.2(6) . .
O5 C11 C12 C13 164.2(4) . .
O6 C11 C12 C14 162.4(4) . 2_776
O5 C11 C12 C14 -16.2(6) . 2_776
C14 C12 C13 C14 -0.5(7) 2_776 .
C11 C12 C13 C14 179.2(4) . .
C12 C13 C14 C12 0.5(7) . 2_776
C12 C13 C14 C15 178.8(4) . .
C13 C14 C15 O8 -90.5(5) . .
C12 C14 C15 O8 87.8(5) 2_776 .
C13 C14 C15 O7 86.2(5) . .
C12 C14 C15 O7 -95.5(5) 2_776 .
N2 C5 N1 C2 0.4(5) . .
C6 C5 N1 C2 179.0(4) . .
N2 C5 N1 Cd2 -161.2(3) . .
C6 C5 N1 Cd2 17.5(7) . .
C3 C2 N1 C5 -0.3(5) . .
C1 C2 N1 C5 -179.9(4) . .
C3 C2 N1 Cd2 167.9(3) . .
C1 C2 N1 Cd2 -11.8(5) . .
O8 Cd2 N1 C5 -154.0(4) . .
O7 Cd2 N1 C5 11.5(5) 2_666 .
O1W Cd2 N1 C5 -74.5(5) . .
O1 Cd2 N1 C5 173.4(5) . .
O5 Cd2 N1 C5 86.2(5) 1_445 .
O8 Cd2 N1 C2 45.2(4) . .
O7 Cd2 N1 C2 -149.4(3) 2_666 .
O1W Cd2 N1 C2 124.6(3) . .
O1 Cd2 N1 C2 12.5(3) . .
O5 Cd2 N1 C2 -74.7(3) 1_445 .
N1 C5 N2 C3 -0.3(5) . .
C6 C5 N2 C3 -179.0(4) . .
N1 C5 N2 Cd1 -173.1(4) . .
C6 C5 N2 Cd1 8.3(8) . .
C2 C3 N2 C5 0.2(5) . .
C4 C3 N2 C5 -178.6(4) . .
C2 C3 N2 Cd1 175.8(3) . .
C4 C3 N2 Cd1 -3.0(5) . .
O4 Cd1 N2 C5 -3.8(5) 2_557 .
O4 Cd1 N2 C5 176.2(5) . .
O2W Cd1 N2 C5 -91.9(5) 2_557 .
O2W Cd1 N2 C5 88.1(5) . .
N2 Cd1 N2 C5 170(100) 2_557 .
O4 Cd1 N2 C3 -176.3(3) 2_557 .
O4 Cd1 N2 C3 3.7(3) . .
O2W Cd1 N2 C3 95.6(3) 2_557 .
O2W Cd1 N2 C3 -84.4(3) . .
N2 Cd1 N2 C3 -3(100) 2_557 .
C10 C9 N3 C8 -1.4(7) . .
C7 C8 N3 C9 1.3(7) . .
O2 C1 O1 Cd2 -167.5(4) . .
C2 C1 O1 Cd2 12.7(5) . .
O8 Cd2 O1 C1 -176.0(3) . .
O7 Cd2 O1 C1 89.1(5) 2_666 .
O1W Cd2 O1 C1 -94.1(3) . .
N1 Cd2 O1 C1 -13.8(3) . .
O5 Cd2 O1 C1 68.9(3) 1_445 .
O3 C4 O4 Cd1 -174.4(3) . .
C3 C4 O4 Cd1 4.7(6) . .
O4 Cd1 O4 C4 23(100) 2_557 .
O2W Cd1 O4 C4 -91.3(4) 2_557 .
O2W Cd1 O4 C4 88.7(4) . .
N2 Cd1 O4 C4 -4.6(3) . .
N2 Cd1 O4 C4 175.4(3) 2_557 .
O6 C11 O5 Cd2 126.8(4) . 1_665
C12 C11 O5 Cd2 -54.7(5) . 1_665
O8 C15 O7 Cd2 -104.5(4) . 2_666
C14 C15 O7 Cd2 79.2(4) . 2_666
O7 C15 O8 Cd2 14.8(5) . .
C14 C15 O8 Cd2 -168.8(3) . .
O7 Cd2 O8 C15 53.2(3) 2_666 .
O1W Cd2 O8 C15 139.6(3) . .
N1 Cd2 O8 C15 -140.7(3) . .
O1 Cd2 O8 C15 -109.1(3) . .
O5 Cd2 O8 C15 -29.8(3) 1_445 .
